data_7205189
loop_
_publ_author_name
'Gutov, Oleksii V.'
'Rusanov, Eduard B.'
'Kudryavtsev, Alexey A.'
'Garasevych, Sergey G.'
'Slobodyanyuk, Olexandr V.'
'Yashchuk, Valerii M.'
'Chernega, Alexander N.'

_publ_section_title
;
 Luminescence induced by strong cation--anion \p--\p interactions in
 crystals of viologen analogues
;
_journal_issue 5
_journal_name_full CrystEngComm
_journal_page_first 1373
_journal_paper_doi 10.1039/c0ce00191k
_journal_volume 13
_journal_year 2011
_chemical_formula_sum 'C38 H48 N2 O10 S2'
_chemical_formula_weight 756.9
_chemical_name_common
;
1,4-bis(2-(1-ethyl-pyridinium-4-yl)vinyl)benzene di-4-
methylbenzenesulphonate tetrahydrate
;
_chemical_name_systematic
;
1,4-bis(2-[1-ethyl-pyridinium-4-yl]vinyl)benzene
di-4-methylbenzenesulphonate tetrahydrate
;
_space_group_IT_number 2
_symmetry_space_group_name_Hall '-P 1'
_symmetry_space_group_name_H-M 'P -1'
_atom_sites_solution_hydrogens geom
_atom_sites_solution_primary direct
_atom_sites_solution_secondary difmap
_audit_creation_date 2009-08-14T14:47:01-00:00
_audit_creation_method 'WinGX routine CIF_UPDATE'
_cell_angle_alpha 102.463(18)
_cell_angle_beta 91.268(19)
_cell_angle_gamma 113.860(16)
_cell_formula_units_Z 1
_cell_length_a 9.191(2)
_cell_length_b 9.3575(19)
_cell_length_c 12.722(3)
_cell_measurement_temperature 296(2)
_cell_volume 969.7(4)
_computing_structure_refinement 'SHELXL-97 (Sheldrick, 1997)'
_computing_structure_solution 'SHELXS-97 (Sheldrick, 1990)'
_diffrn_ambient_temperature 296(2)
_diffrn_measured_fraction_theta_full 0.978
_diffrn_measured_fraction_theta_max 0.978
_diffrn_radiation_monochromator graphite
_diffrn_radiation_type MoK\a
_diffrn_radiation_wavelength 0.71073
_diffrn_reflns_av_R_equivalents 0.0764
_diffrn_reflns_av_unetI/netI 0.108
_diffrn_reflns_limit_h_max 11
_diffrn_reflns_limit_h_min -11
_diffrn_reflns_limit_k_max 11
_diffrn_reflns_limit_k_min -11
_diffrn_reflns_limit_l_max 15
_diffrn_reflns_limit_l_min -15
_diffrn_reflns_number 10889
_diffrn_reflns_theta_full 26.5
_diffrn_reflns_theta_max 26.5
_diffrn_reflns_theta_min 1.65
_exptl_absorpt_coefficient_mu 0.195
_exptl_absorpt_correction_type none
_exptl_crystal_colour yellow
_exptl_crystal_density_diffrn 1.296
_exptl_crystal_density_method 'not measured'
_exptl_crystal_description block
_exptl_crystal_F_000 402
_exptl_crystal_size_max 0.47
_exptl_crystal_size_mid 0.21
_exptl_crystal_size_min 0.12
_refine_diff_density_max 0.462
_refine_diff_density_min -0.321
_refine_diff_density_rms 0.056
_refine_ls_extinction_coef 0.0084(19)
_refine_ls_extinction_expression Fc^*^=kFc[1+0.001xFc^2^\l^3^/sin(2\q)]^-1/4^
_refine_ls_extinction_method SHELXL
_refine_ls_goodness_of_fit_ref 1.179
_refine_ls_hydrogen_treatment mixed
_refine_ls_matrix_type full
_refine_ls_number_parameters 305
_refine_ls_number_reflns 3944
_refine_ls_number_restraints 0
_refine_ls_restrained_S_all 1.179
_refine_ls_R_factor_all 0.1421
_refine_ls_R_factor_gt 0.0653
_refine_ls_shift/su_max 0.016
_refine_ls_shift/su_mean 0
_refine_ls_structure_factor_coef Fsqd
_refine_ls_weighting_details 'calc w=1/[\s^2^(Fo^2^)+(0.0000P)^2^+0.0000P] where P=(Fo^2^+2Fc^2^)/3'
_refine_ls_weighting_scheme calc
_refine_ls_wR_factor_gt 0.1022
_refine_ls_wR_factor_ref 0.1227
_reflns_number_gt 1979
_reflns_number_total 3944
_reflns_threshold_expression >2sigma(I)
_cod_data_source_file C0CE00191K.TXT
_cod_data_source_block gut17
_cod_database_code 7205189

loop_
_symmetry_equiv_pos_as_xyz
'x, y, z'
'-x, -y, -z'

loop_
_atom_site_label
_atom_site_type_symbol
_atom_site_fract_x
_atom_site_fract_y
_atom_site_fract_z
_atom_site_U_iso_or_equiv
_atom_site_adp_type
_atom_site_occupancy
_atom_site_symmetry_multiplicity
_atom_site_calc_flag
_atom_site_refinement_flags
_atom_site_disorder_assembly
_atom_site_disorder_group
C1 C 0.6181(4) 0.2473(4) 0.4920(3) 0.0424(9) Uani 1 1 d . . .
C2 C 0.6103(5) 0.2097(4) 0.5907(3) 0.0459(9) Uani 1 1 d . . .
C3 C 0.4629(4) 0.1469(4) 0.6290(2) 0.0409(8) Uani 1 1 d . . .
C4 C 0.3296(5) 0.1260(4) 0.5656(3) 0.0456(9) Uani 1 1 d . . .
C5 C 0.3427(4) 0.1658(4) 0.4685(3) 0.0438(9) Uani 1 1 d . . .
C6 C 0.4377(6) 0.0986(4) 0.7332(3) 0.0563(10) Uani 1 1 d . . .
C7 C 0.5484(6) 0.1030(4) 0.7996(3) 0.0541(10) Uani 1 1 d . . .
C8 C 0.5193(5) 0.0483(4) 0.9024(3) 0.0459(9) Uani 1 1 d . . .
C9 C 0.6497(6) 0.0762(5) 0.9719(3) 0.0570(10) Uani 1 1 d . . .
C10 C 0.3689(6) -0.0288(5) 0.9318(3) 0.0568(11) Uani 1 1 d . . .
C11 C 0.4979(5) 0.2722(4) 0.3266(3) 0.0462(9) Uani 1 1 d . . .
C12 C 0.5227(6) 0.4450(5) 0.3432(4) 0.0505(10) Uani 1 1 d . . .
C13 C 0.0894(4) 0.3063(4) 0.1839(2) 0.0443(8) Uani 1 1 d . . .
C14 C 0.1043(7) 0.4469(5) 0.1643(3) 0.1098(19) Uani 1 1 d . . .
H14 H 0.0709 0.5143 0.2124 0.132 Uiso 1 1 calc R . .
C15 C 0.1686(8) 0.4918(5) 0.0734(4) 0.136(2) Uani 1 1 d . . .
H15 H 0.1775 0.5896 0.0617 0.163 Uiso 1 1 calc R . .
C16 C 0.2194(5) 0.3981(6) 0.0003(3) 0.0814(14) Uani 1 1 d . . .
C17 C 0.1950(8) 0.2575(8) 0.0195(4) 0.133(2) Uani 1 1 d . . .
H17 H 0.2199 0.1857 -0.0313 0.16 Uiso 1 1 calc R . .
C18 C 0.1341(6) 0.2114(5) 0.1113(3) 0.1058(18) Uani 1 1 d . . .
H18 H 0.1244 0.113 0.1223 0.127 Uiso 1 1 calc R . .
C19 C 0.2900(6) 0.4506(6) -0.0996(3) 0.1207(19) Uani 1 1 d . . .
H19A H 0.398 0.5313 -0.0789 0.181 Uiso 1 1 calc R . .
H19B H 0.2266 0.4942 -0.1313 0.181 Uiso 1 1 calc R . .
H19C H 0.2897 0.3592 -0.1515 0.181 Uiso 1 1 calc R . .
H1 H 0.710(3) 0.283(3) 0.460(2) 0.037(8) Uiso 1 1 d . . .
H2 H 0.706(4) 0.227(4) 0.630(3) 0.066(12) Uiso 1 1 d . . .
H4 H 0.225(4) 0.081(4) 0.591(2) 0.065(11) Uiso 1 1 d . . .
H5 H 0.261(4) 0.162(4) 0.423(2) 0.053(11) Uiso 1 1 d . . .
H6 H 0.328(4) 0.059(4) 0.759(3) 0.078(12) Uiso 1 1 d . . .
H7 H 0.664(4) 0.148(4) 0.777(3) 0.087(13) Uiso 1 1 d . . .
H9 H 0.747(4) 0.119(3) 0.949(2) 0.041(9) Uiso 1 1 d . . .
H10 H 0.279(5) -0.045(5) 0.892(3) 0.107(17) Uiso 1 1 d . . .
H11A H 0.591(4) 0.249(4) 0.294(3) 0.074(11) Uiso 1 1 d . . .
H12A H 0.432(4) 0.452(4) 0.374(2) 0.065(11) Uiso 1 1 d . . .
H11B H 0.397(4) 0.205(3) 0.285(2) 0.041(10) Uiso 1 1 d . . .
H12B H 0.625(5) 0.518(4) 0.391(3) 0.077(13) Uiso 1 1 d . . .
H12C H 0.523(4) 0.473(4) 0.275(3) 0.069(11) Uiso 1 1 d . . .
H1O4 H 0.063(5) 0.351(5) 0.542(4) 0.11(2) Uiso 1 1 d . . .
H1O5 H 0.034(5) 0.784(5) 0.317(3) 0.085(15) Uiso 1 1 d . . .
H2O4 H 0.055(5) 0.472(5) 0.617(3) 0.093(16) Uiso 1 1 d . . .
H2O5 H 0.045(5) 0.916(5) 0.262(3) 0.105(18) Uiso 1 1 d . . .
N1 N 0.4861(3) 0.2255(3) 0.43177(19) 0.0373(7) Uani 1 1 d . . .
O1 O 0.1392(3) 0.3399(3) 0.39037(17) 0.0590(7) Uani 1 1 d . . .
O2 O -0.0415(3) 0.0771(3) 0.2796(2) 0.0674(8) Uani 1 1 d . . .
O3 O -0.1232(2) 0.2968(2) 0.31431(16) 0.0487(6) Uani 1 1 d . . .
O4 O 0.0361(4) 0.3676(4) 0.5986(3) 0.0733(9) Uani 1 1 d . . .
O5 O 0.0892(3) 0.8504(4) 0.2726(3) 0.0740(9) Uani 1 1 d . . .
S1 S 0.00966(11) 0.25066(11) 0.30098(7) 0.0462(3) Uani 1 1 d . . .

loop_
_atom_site_aniso_label
_atom_site_aniso_U_11
_atom_site_aniso_U_22
_atom_site_aniso_U_33
_atom_site_aniso_U_23
_atom_site_aniso_U_13
_atom_site_aniso_U_12
C1 0.040(2) 0.044(2) 0.047(2) 0.0155(18) 0.013(2) 0.0200(19)
C2 0.049(3) 0.049(2) 0.045(2) 0.0143(19) 0.001(2) 0.024(2)
C3 0.060(2) 0.0323(19) 0.0337(19) 0.0136(16) 0.0113(18) 0.0199(18)
C4 0.050(2) 0.048(2) 0.047(2) 0.0244(19) 0.019(2) 0.021(2)
C5 0.042(2) 0.040(2) 0.053(2) 0.0188(18) 0.007(2) 0.0177(19)
C6 0.066(3) 0.051(2) 0.059(3) 0.017(2) 0.010(2) 0.029(2)
C7 0.067(3) 0.041(2) 0.054(2) 0.0079(19) 0.004(2) 0.024(2)
C8 0.069(3) 0.034(2) 0.032(2) 0.0094(16) 0.007(2) 0.019(2)
C9 0.065(3) 0.058(3) 0.052(3) 0.023(2) 0.017(2) 0.023(2)
C10 0.068(3) 0.052(2) 0.049(3) 0.019(2) 0.000(2) 0.022(2)
C11 0.061(3) 0.049(2) 0.037(2) 0.0200(19) 0.010(2) 0.027(2)
C12 0.056(3) 0.054(3) 0.055(3) 0.031(2) 0.024(2) 0.027(2)
C13 0.044(2) 0.044(2) 0.042(2) 0.0145(17) 0.0102(16) 0.0122(18)
C14 0.204(6) 0.047(3) 0.060(3) 0.019(2) 0.058(3) 0.030(3)
C15 0.249(7) 0.053(3) 0.058(3) 0.022(2) 0.054(4) 0.009(4)
C16 0.064(3) 0.098(4) 0.056(3) 0.024(3) 0.020(2) 0.005(3)
C17 0.222(7) 0.174(6) 0.098(4) 0.078(4) 0.111(4) 0.150(6)
C18 0.189(5) 0.114(4) 0.089(3) 0.058(3) 0.086(3) 0.118(4)
C19 0.110(4) 0.158(5) 0.067(3) 0.050(3) 0.041(3) 0.016(4)
N1 0.0419(18) 0.0400(16) 0.0358(16) 0.0169(13) 0.0086(14) 0.0190(14)
O1 0.0415(14) 0.0934(19) 0.0414(14) 0.0277(14) 0.0007(12) 0.0222(14)
O2 0.0737(18) 0.0527(16) 0.099(2) 0.0409(14) 0.0437(15) 0.0366(15)
O3 0.0428(14) 0.0606(15) 0.0549(14) 0.0223(12) 0.0152(11) 0.0294(13)
O4 0.101(2) 0.060(2) 0.065(2) 0.0228(17) 0.0278(18) 0.0352(19)
O5 0.070(2) 0.085(2) 0.094(2) 0.0476(19) 0.0292(17) 0.0461(19)
S1 0.0430(6) 0.0546(6) 0.0510(6) 0.0246(5) 0.0171(5) 0.0240(5)

loop_
_atom_type_symbol
_atom_type_description
_atom_type_scat_dispersion_real
_atom_type_scat_dispersion_imag
_atom_type_scat_source
C C 0.0033 0.0016 'International Tables Vol C Tables 4.2.6.8 and 6.1.1.4'
H H 0 0 'International Tables Vol C Tables 4.2.6.8 and 6.1.1.4'
N N 0.0061 0.0033 'International Tables Vol C Tables 4.2.6.8 and 6.1.1.4'
O O 0.0106 0.006 'International Tables Vol C Tables 4.2.6.8 and 6.1.1.4'
S S 0.1246 0.1234 'International Tables Vol C Tables 4.2.6.8 and 6.1.1.4'

loop_
_geom_angle_atom_site_label_1
_geom_angle_atom_site_label_2
_geom_angle_atom_site_label_3
_geom_angle
_geom_angle_site_symmetry_1
_geom_angle_site_symmetry_3
_geom_angle_publ_flag
N1 C1 C2 121.3(3) . . ?
N1 C1 H1 114.3(17) . . ?
C2 C1 H1 124.3(17) . . ?
C1 C2 C3 119.7(4) . . ?
C1 C2 H2 118(2) . . ?
C3 C2 H2 122(2) . . ?
C4 C3 C2 117.8(3) . . ?
C4 C3 C6 117.2(3) . . ?
C2 C3 C6 125.0(4) . . ?
C5 C4 C3 120.7(3) . . ?
C5 C4 H4 120.6(18) . . ?
C3 C4 H4 118.7(18) . . ?
N1 C5 C4 121.0(4) . . ?
N1 C5 H5 112(2) . . ?
C4 C5 H5 126(2) . . ?
C7 C6 C3 125.1(4) . . ?
C7 C6 H6 113.2(19) . . ?
C3 C6 H6 121.7(19) . . ?
C6 C7 C8 124.2(4) . . ?
C6 C7 H7 115.2(19) . . ?
C8 C7 H7 120.6(19) . . ?
C9 C8 C10 117.9(4) . . ?
C9 C8 C7 118.3(4) . . ?
C10 C8 C7 123.8(4) . . ?
C8 C9 C10 121.2(4) . 2_657 ?
C8 C9 H9 117.0(18) . . ?
C10 C9 H9 121.6(19) 2_657 . ?
C8 C10 C9 121.0(4) . 2_657 ?
C8 C10 H10 122(3) . . ?
C9 C10 H10 116(3) 2_657 . ?
N1 C11 C12 110.7(3) . . ?
N1 C11 H11A 105.5(18) . . ?
C12 C11 H11A 113.9(18) . . ?
N1 C11 H11B 105.2(18) . . ?
C12 C11 H11B 108.7(17) . . ?
H11A C11 H11B 113(2) . . ?
C11 C12 H12A 106.4(19) . . ?
C11 C12 H12B 111(2) . . ?
H12A C12 H12B 112(3) . . ?
C11 C12 H12C 111.1(19) . . ?
H12A C12 H12C 107(3) . . ?
H12B C12 H12C 110(3) . . ?
C18 C13 C14 117.7(4) . . ?
C18 C13 S1 121.9(3) . . ?
C14 C13 S1 120.4(3) . . ?
C13 C14 C15 120.5(4) . . ?
C13 C14 H14 119.7 . . ?
C15 C14 H14 119.7 . . ?
C16 C15 C14 122.3(4) . . ?
C16 C15 H15 118.8 . . ?
C14 C15 H15 118.8 . . ?
C17 C16 C15 115.2(4) . . ?
C17 C16 C19 123.4(5) . . ?
C15 C16 C19 121.3(5) . . ?
C16 C17 C18 123.3(4) . . ?
C16 C17 H17 118.3 . . ?
C18 C17 H17 118.3 . . ?
C13 C18 C17 120.7(4) . . ?
C13 C18 H18 119.6 . . ?
C17 C18 H18 119.6 . . ?
C16 C19 H19A 109.5 . . ?
C16 C19 H19B 109.5 . . ?
H19A C19 H19B 109.5 . . ?
C16 C19 H19C 109.5 . . ?
H19A C19 H19C 109.5 . . ?
H19B C19 H19C 109.5 . . ?
C1 N1 C5 119.6(3) . . ?
C1 N1 C11 120.4(3) . . ?
C5 N1 C11 120.0(3) . . ?
H1O4 O4 H2O4 107(4) . . ?
H1O5 O5 H2O5 112(4) . . ?
O3 S1 O2 112.63(14) . . ?
O3 S1 O1 112.30(13) . . ?
O2 S1 O1 112.67(15) . . ?
O3 S1 C13 106.27(14) . . ?
O2 S1 C13 106.00(15) . . ?
O1 S1 C13 106.34(15) . . ?

loop_
_geom_bond_atom_site_label_1
_geom_bond_atom_site_label_2
_geom_bond_distance
_geom_bond_site_symmetry_2
_geom_bond_publ_flag
C1 N1 1.338(4) . ?
C1 C2 1.371(4) . ?
C1 H1 0.91(3) . ?
C2 C3 1.388(4) . ?
C2 H2 0.93(3) . ?
C3 C4 1.373(4) . ?
C3 C6 1.483(5) . ?
C4 C5 1.359(4) . ?
C4 H4 0.97(3) . ?
C5 N1 1.347(4) . ?
C5 H5 0.92(3) . ?
C6 C7 1.290(5) . ?
C6 H6 1.01(3) . ?
C7 C8 1.495(5) . ?
C7 H7 1.04(4) . ?
C8 C9 1.373(5) . ?
C8 C10 1.380(5) . ?
C9 C10 1.382(5) 2_657 ?
C9 H9 0.90(3) . ?
C10 C9 1.382(5) 2_657 ?
C10 H10 0.90(4) . ?
C11 N1 1.488(4) . ?
C11 C12 1.504(5) . ?
C11 H11A 1.04(3) . ?
C11 H11B 0.95(3) . ?
C12 H12A 0.95(3) . ?
C12 H12B 1.00(4) . ?
C12 H12C 0.96(3) . ?
C13 C18 1.330(4) . ?
C13 C14 1.345(5) . ?
C13 S1 1.761(3) . ?
C14 C15 1.379(5) . ?
C14 H14 0.93 . ?
C15 C16 1.360(6) . ?
C15 H15 0.93 . ?
C16 C17 1.321(6) . ?
C16 C19 1.525(5) . ?
C17 C18 1.383(5) . ?
C17 H17 0.93 . ?
C18 H18 0.93 . ?
C19 H19A 0.96 . ?
C19 H19B 0.96 . ?
C19 H19C 0.96 . ?
O1 S1 1.461(2) . ?
O2 S1 1.455(2) . ?
O3 S1 1.4525(19) . ?
O4 H1O4 0.77(4) . ?
O4 H2O4 0.89(4) . ?
O5 H1O5 0.93(4) . ?
O5 H2O5 0.90(4) . ?
